data_7716020
loop_
_publ_author_name
'Ruiz-Bilbao, Estibaliz'
'Pache, Aroa'
'Barrenechea, Unai'
'Reinoso, Santiago'
'San Felices, Leire'
'Vivanco, Maria dM'
'Lezama, Luis'
'Artetxe, Be&#xf1;at'
'Guti&#xe9;rrez-Zorrilla, Juan M'

_publ_section_title
;
 Crystal-to-crystal polymerisation of monosubstituted
 [PW<sub>11</sub>O<sub>39</sub>Cu(H<sub>2</sub>O)]<sup>5-</sup>
 Keggin-type anions.
;
_journal_issue 21
_journal_name_full 'Dalton transactions (Cambridge, England : 2003)'
_journal_page_first 9042
_journal_page_last 9051
_journal_paper_doi 10.1039/d4dt00690a
_journal_volume 53
_journal_year 2024
_chemical_formula_moiety 'Cu1 O39 P W11, C6 H4 Cu0.5 N O2, O, 4(C H6 N3), C H5 N2.5'
_chemical_formula_sum 'C11 H36 Cu1.5 N16 O42 P W11'
_chemical_formula_weight 3213.19
_space_group_IT_number 14
_space_group_name_Hall '-P 2ybc'
_space_group_name_H-M_alt 'P 1 21/c 1'
_symmetry_cell_setting monoclinic
_symmetry_Int_Tables_number 14
_symmetry_space_group_name_Hall '-P 2ybc'
_symmetry_space_group_name_H-M 'P 1 21/c 1'
_atom_sites_solution_hydrogens geom
_atom_sites_solution_primary iterative
_audit_creation_date 2023-11-30T18:17:48-00:00
_audit_creation_method 'WinGX routine CIF_UPDATE'
_audit_update_record
;
2024-05-02 deposited with the CCDC.	2024-05-08 downloaded from the CCDC.
;
_cell_angle_alpha 90
_cell_angle_beta 93.490(4)
_cell_angle_gamma 90
_cell_formula_units_Z 4
_cell_length_a 13.1291(5)
_cell_length_b 19.1015(7)
_cell_length_c 20.7513(9)
_cell_measurement_reflns_used 7680
_cell_measurement_temperature 100.0(3)
_cell_measurement_theta_max 27.819
_cell_measurement_theta_min 2.163
_cell_volume 5194.5(4)
_computing_cell_refinement
;
        CrysAlisPro, Agilent Technologies,
        Version 1.171.36.28 (release 01-02-2013 CrysAlis171 .NET)
        (compiled Feb  1 2013,16:14:44)
;
_computing_data_collection
;
        CrysAlisPro, Agilent Technologies,
        Version 1.171.36.28 (release 01-02-2013 CrysAlis171 .NET)
        (compiled Feb  1 2013,16:14:44)
;
_computing_data_reduction
;
        CrysAlisPro, Agilent Technologies,
        Version 1.171.36.28 (release 01-02-2013 CrysAlis171 .NET)
        (compiled Feb  1 2013,16:14:44)
;
_computing_molecular_graphics 'Olex2 1.5 (Dolomanov et al., 2009)'
_computing_publication_material 'Olex2 1.5 (Dolomanov et al., 2009)'
_computing_structure_refinement 'SHELXL 2018/3 (Sheldrick, 2015)'
_computing_structure_solution 'olex2.solve (Bourhis et al., 2013)'
_diffrn_ambient_temperature 100.0(3)
_diffrn_detector_area_resol_mean 16.2439
_diffrn_measured_fraction_theta_full 0.999
_diffrn_measured_fraction_theta_max 0.999
_diffrn_measurement_device_type 'SuperNova, Single source at offset, Eos'
_diffrn_measurement_method '\w scans'
_diffrn_orient_matrix_UB_11 -0.0399123
_diffrn_orient_matrix_UB_12 0.0249079
_diffrn_orient_matrix_UB_13 0.0015327
_diffrn_orient_matrix_UB_21 -0.0311805
_diffrn_orient_matrix_UB_22 -0.020553
_diffrn_orient_matrix_UB_23 -0.021804
_diffrn_orient_matrix_UB_31 -0.0191563
_diffrn_orient_matrix_UB_32 -0.0183361
_diffrn_orient_matrix_UB_33 0.0263409
_diffrn_radiation_monochromator mirror
_diffrn_radiation_type 'Mo K\a'
_diffrn_radiation_wavelength 0.71073
_diffrn_reflns_av_R_equivalents 0.0601
_diffrn_reflns_av_unetI/netI 0.0956
_diffrn_reflns_Laue_measured_fraction_full 0.999
_diffrn_reflns_Laue_measured_fraction_max 0.999
_diffrn_reflns_limit_h_max 16
_diffrn_reflns_limit_h_min -13
_diffrn_reflns_limit_k_max 18
_diffrn_reflns_limit_k_min -23
_diffrn_reflns_limit_l_max 25
_diffrn_reflns_limit_l_min -20
_diffrn_reflns_number 23098
_diffrn_reflns_point_group_measured_fraction_full 0.999
_diffrn_reflns_point_group_measured_fraction_max 0.999
_diffrn_reflns_theta_full 25.242
_diffrn_reflns_theta_max 26
_diffrn_reflns_theta_min 1.885
_diffrn_source 'SuperNova (Mo) X-ray Source'
_exptl_absorpt_coefficient_mu 24.996
_exptl_absorpt_correction_T_max 1
_exptl_absorpt_correction_T_min 0.35544
_exptl_absorpt_correction_type analytical
_exptl_absorpt_process_details
;
        CrysAlisPro, Agilent Technologies,
        Version 1.171.36.28 (release 01-02-2013 CrysAlis171 .NET)
        (compiled Feb  1 2013,16:14:44)
        Empirical absorption correction using spherical harmonics,
 implemented in SCALE3 ABSPACK scaling algorithm.
;
_exptl_crystal_colour blue
_exptl_crystal_density_diffrn 4.109
_exptl_crystal_description prismatic
_exptl_crystal_F_000 5690
_exptl_crystal_size_max 0.3126
_exptl_crystal_size_mid 0.2396
_exptl_crystal_size_min 0.1993
_refine_diff_density_max 5.832
_refine_diff_density_min -2.561
_refine_diff_density_rms 0.527
_refine_ls_extinction_method none
_refine_ls_goodness_of_fit_ref 1.038
_refine_ls_hydrogen_treatment constr
_refine_ls_matrix_type full
_refine_ls_number_parameters 605
_refine_ls_number_reflns 10213
_refine_ls_number_restraints 56
_refine_ls_restrained_S_all 1.038
_refine_ls_R_factor_all 0.1262
_refine_ls_R_factor_gt 0.0869
_refine_ls_shift/su_max 0.001
_refine_ls_shift/su_mean 0
_refine_ls_structure_factor_coef Fsqd
_refine_ls_weighting_details 'w=1/[\s^2^(Fo^2^)+(0.1064P)^2^+352.9782P] where P=(Fo^2^+2Fc^2^)/3'
_refine_ls_weighting_scheme calc
_refine_ls_wR_factor_gt 0.2104
_refine_ls_wR_factor_ref 0.2437
_reflns_Friedel_coverage 0
_reflns_number_gt 6861
_reflns_number_total 10213
_reflns_threshold_expression 'I > 2\s(I)'
_cod_data_source_file d4dt00690a2.cif
_cod_data_source_block a2014200_ar624ht_reh10dias
_cod_depositor_comments 'Adding full bibliography for 7716020--7716022.cif.'
_cod_original_formula_sum 'C11 H36 Cu1.50 N16 O42 P W11'
_cod_database_code 7716020

loop_
_symmetry_equiv_pos_as_xyz
'x, y, z'
'-x, y+1/2, -z+1/2'
'-x, -y, -z'
'x, -y-1/2, z-1/2'

loop_
_atom_site_label
_atom_site_type_symbol
_atom_site_fract_x
_atom_site_fract_y
_atom_site_fract_z
_atom_site_U_iso_or_equiv
_atom_site_adp_type
_atom_site_occupancy
_atom_site_site_symmetry_order
_atom_site_calc_flag
_atom_site_refinement_flags_posn
_atom_site_refinement_flags_adp
_atom_site_refinement_flags_occupancy
_atom_site_disorder_assembly
_atom_site_disorder_group
W1 W 0.26877(10) -0.03895(7) 0.36044(6) 0.0459(3) Uani 1 1 d . . . . .
W2 W 0.12275(10) 0.10640(7) 0.32275(8) 0.0520(4) Uani 1 1 d . . . . .
W3 W 0.37371(10) 0.12614(7) 0.36863(7) 0.0483(4) Uani 1 1 d . . . . .
W4 W 0.19375(10) -0.11396(6) 0.20286(6) 0.0425(3) Uani 1 1 d . . . . .
W5 W 0.04711(9) 0.03021(7) 0.16234(7) 0.0481(4) Uani 1 1 d . . . . .
W6 W 0.16293(10) 0.20735(6) 0.17353(8) 0.0504(4) Uani 1 1 d . . . . .
W8 W 0.56720(9) 0.06979(7) 0.26095(7) 0.0479(4) Uani 1 1 d . . . . .
W10 W 0.50222(10) -0.00411(6) 0.11630(6) 0.0434(3) Uani 1 1 d . . . . .
W11 W 0.23012(10) -0.02102(6) 0.06331(6) 0.0402(3) Uani 1 1 d . . . . .
W12 W 0.34600(10) 0.15463(6) 0.07498(6) 0.0412(3) Uani 1 1 d . . . . .
P1 P 0.3061(4) 0.0550(3) 0.2147(3) 0.0135(11) Uani 1 1 d . . . . .
O1T O 0.254(2) -0.0978(13) 0.4207(12) 0.069(7) Uani 1 1 d . . . . .
O2T O 0.018(2) 0.1377(15) 0.3560(15) 0.078(8) Uani 1 1 d . . . . .
O3T O 0.4213(18) 0.1669(12) 0.4366(10) 0.055(6) Uani 1 1 d . . . . .
O4T O 0.1490(16) -0.1976(10) 0.2093(11) 0.052(6) Uani 1 1 d . . . . .
O5T O -0.0796(19) 0.0353(13) 0.1481(15) 0.079(8) Uani 1 1 d . . . . .
O6T O 0.066(2) 0.2689(13) 0.1577(15) 0.076(8) Uani 1 1 d . . . . .
O8T O 0.6864(15) 0.0932(11) 0.2906(10) 0.045(5) Uani 1 1 d . . . . .
O9T O 0.521(2) -0.1849(16) 0.2682(14) 0.090(10) Uani 1 1 d . . . . .
O10T O 0.5812(16) -0.0253(11) 0.0556(10) 0.052(6) Uani 1 1 d . . . . .
O11T O 0.2096(18) -0.0500(10) -0.0148(10) 0.051(6) Uani 1 1 d . . . . .
O12 O 0.1549(17) 0.0136(11) 0.3651(9) 0.050(6) Uani 1 1 d . . . . .
O12T O 0.370(2) 0.1845(10) 0.0031(11) 0.062(7) Uani 1 1 d . . . . .
O13 O 0.3414(17) 0.0346(10) 0.4052(10) 0.046(5) Uani 1 1 d . . . . .
O14 O 0.1927(15) -0.0810(9) 0.2888(10) 0.042(5) Uani 1 1 d . . . . .
O19 O 0.3885(15) -0.0719(8) 0.3222(11) 0.044(5) Uani 1 1 d . U . . .
O23 O 0.2359(17) 0.1480(10) 0.3749(10) 0.049(5) Uani 1 1 d . U . . .
O25 O 0.0587(16) 0.0546(11) 0.2520(11) 0.050(5) Uani 1 1 d . . . . .
O26 O 0.1384(17) 0.1786(11) 0.2604(14) 0.068(7) Uani 1 1 d . . . . .
O37 O 0.3763(15) 0.1978(9) 0.3058(12) 0.052(6) Uani 1 1 d . . . . .
O38 O 0.4872(13) 0.0832(9) 0.3300(8) 0.034(4) Uani 1 1 d . U . . .
O45 O 0.0648(17) -0.0669(10) 0.1861(10) 0.049(5) Uani 1 1 d . U . . .
O49 O 0.3306(15) -0.1259(10) 0.2117(11) 0.049(5) Uani 1 1 d . . . . .
O56 O 0.0881(15) 0.1241(11) 0.1450(11) 0.050(6) Uani 1 1 d . . . . .
O67 O 0.2742(17) 0.2622(10) 0.2036(10) 0.048(5) Uani 1 1 d . . . . .
O78 O 0.5177(16) 0.1563(10) 0.2282(9) 0.042(5) Uani 1 1 d . . . . .
O89 O 0.5713(15) -0.0271(12) 0.2813(9) 0.048(5) Uani 1 1 d . . . . .
O101 O 0.3699(16) -0.0349(9) 0.0843(9) 0.042(5) Uani 1 1 d . U . . .
O102 O 0.4506(15) 0.0880(10) 0.0895(9) 0.041(5) Uani 1 1 d . . . . .
O112 O 0.2551(15) 0.0745(9) 0.0531(10) 0.040(5) Uani 1 1 d . . . . .
O123 O 0.2793(13) 0.0603(10) 0.2856(10) 0.038(5) Uani 1 1 d . . . . .
O411 O 0.2007(15) -0.1054(8) 0.1088(9) 0.037(5) Uani 1 1 d . . . . .
O451 O 0.2268(14) 0.0072(9) 0.1765(10) 0.040(5) Uani 1 1 d . . . . .
O511 O 0.0928(18) 0.0039(10) 0.0828(11) 0.057(6) Uani 1 1 d . . . . .
O612 O 0.2232(17) 0.2047(10) 0.0914(14) 0.067(7) Uani 1 1 d . . . . .
O672 O 0.3024(14) 0.1279(9) 0.1832(9) 0.034(4) Uani 1 1 d . . . . .
O712 O 0.4137(15) 0.2207(8) 0.1284(10) 0.039(5) Uani 1 1 d . . . . .
O810 O 0.5965(16) 0.0439(12) 0.1763(12) 0.055(6) Uani 1 1 d . . . . .
O890 O 0.4103(12) 0.0248(10) 0.2106(10) 0.036(4) Uani 1 1 d . . . . .
O910 O 0.5125(16) -0.0835(9) 0.1658(10) 0.041(5) Uani 1 1 d . . . . .
Cu7 Cu 0.40985(13) 0.22309(8) 0.22267(9) 0.0394(6) Uani 0.450(6) 1 d . . P A 1
Cu9 Cu 0.46277(14) -0.09122(9) 0.25214(9) 0.0365(6) Uani 0.550(6) 1 d . . P B 1
W7 W 0.40985(13) 0.22309(8) 0.22267(9) 0.0394(6) Uani 0.550(6) 1 d . . P A 2
W9 W 0.46277(14) -0.09122(9) 0.25214(9) 0.0365(6) Uani 0.450(6) 1 d . . P B 2
Cu1A Cu 0 0 0.5 0.113(4) Uani 1 2 d S . P . .
O8 O 0.051(2) -0.0924(15) 0.5168(15) 0.082(8) Uiso 1 1 d . . . . .
O9 O 0.182(2) -0.1470(14) 0.5600(14) 0.071(7) Uiso 1 1 d . . . . .
N1 N 0.135(3) 0.024(2) 0.5270(19) 0.087(11) Uiso 1 1 d . . . . .
C2 C 0.191(3) 0.092(2) 0.529(2) 0.085(13) Uiso 1 1 d . . . . .
H2 H 0.153204 0.13315 0.516439 0.102 Uiso 1 1 calc R U . . .
C3 C 0.302(4) 0.101(3) 0.548(3) 0.101(16) Uiso 1 1 d . . . . .
H3 H 0.33675 0.144581 0.550409 0.121 Uiso 1 1 calc R U . . .
C4 C 0.344(4) 0.042(3) 0.560(3) 0.106(17) Uiso 1 1 d . . . . .
H4 H 0.415779 0.040891 0.568289 0.128 Uiso 1 1 calc R U . . .
C5 C 0.292(4) -0.017(3) 0.563(3) 0.098(15) Uiso 1 1 d . . . . .
H5 H 0.329098 -0.05638 0.580193 0.118 Uiso 1 1 calc R U . . .
C6 C 0.201(3) -0.028(2) 0.545(2) 0.073(11) Uiso 1 1 d . . . . .
C7 C 0.133(3) -0.094(2) 0.537(2) 0.067(10) Uiso 1 1 d . . . . .
O1W O 0.459(3) -0.185(2) 0.421(2) 0.132(14) Uiso 1 1 d . . . . .
N1G N 0.363(3) -0.289(2) 0.030(2) 0.108(14) Uiso 1 1 d . . . . .
H1GA H 0.315162 -0.321132 0.029796 0.13 Uiso 1 1 calc R U . . .
H1GB H 0.395775 -0.280854 -0.004899 0.13 Uiso 1 1 calc R U . . .
N2G N 0.454(3) -0.2014(19) 0.080(2) 0.088(11) Uiso 1 1 d . . . . .
H2GA H 0.483807 -0.192753 0.044325 0.105 Uiso 1 1 calc R U . . .
H2GB H 0.46902 -0.176401 0.115038 0.105 Uiso 1 1 calc R U . . .
N3G N 0.338(3) -0.2620(17) 0.1347(17) 0.074(9) Uiso 1 1 d . . . . .
H3GA H 0.289953 -0.293956 0.136257 0.089 Uiso 1 1 calc R U . . .
H3GB H 0.354745 -0.236382 0.168956 0.089 Uiso 1 1 calc R U . . .
C1G C 0.384(3) -0.253(2) 0.082(2) 0.080(12) Uiso 1 1 d . . . . .
N4G N -0.222(2) -0.0860(15) 0.3011(14) 0.055(7) Uiso 1 1 d . . . . .
H4GA H -0.279493 -0.063376 0.293174 0.066 Uiso 1 1 calc R U . . .
H4GB H -0.221661 -0.13199 0.303895 0.066 Uiso 1 1 calc R U . . .
N5G N -0.137(3) 0.0143(17) 0.3045(16) 0.074(9) Uiso 1 1 d . . . . .
H5GA H -0.080113 0.03829 0.308611 0.088 Uiso 1 1 calc R U . . .
H5GB H -0.195914 0.036344 0.297531 0.088 Uiso 1 1 calc R U . . .
N6G N -0.048(3) -0.0835(18) 0.3192(16) 0.073(9) Uiso 1 1 d . . . . .
H6GA H 0.00878 -0.059304 0.323186 0.088 Uiso 1 1 calc R U . . .
H6GB H -0.046536 -0.129487 0.322136 0.088 Uiso 1 1 calc R U . . .
C2G C -0.136(3) -0.051(2) 0.3087(19) 0.062(9) Uiso 1 1 d . . . . .
N7G N -0.093(3) 0.2184(18) -0.0475(17) 0.079(10) Uiso 1 1 d . . . . .
H7GA H -0.138938 0.186018 -0.057521 0.094 Uiso 1 1 calc R U . . .
H7GB H -0.106823 0.262705 -0.05543 0.094 Uiso 1 1 calc R U . . .
N8G N 0.053(4) 0.257(2) 0.001(2) 0.121(15) Uiso 1 1 d . . . . .
H8GA H 0.109627 0.249991 0.025105 0.145 Uiso 1 1 calc R U . . .
H8GB H 0.032279 0.299308 -0.008667 0.145 Uiso 1 1 calc R U . . .
N9G N 0.025(2) 0.1368(15) -0.0070(15) 0.061(8) Uiso 1 1 d . . . . .
H9GA H -0.017021 0.101653 -0.015662 0.073 Uiso 1 1 calc R U . . .
H9GB H 0.086356 0.128751 0.010921 0.073 Uiso 1 1 calc R U . . .
C3G C -0.004(3) 0.200(2) -0.021(2) 0.069(10) Uiso 1 1 d . . . . .
N2 N 0.110(2) 0.3384(16) 0.3284(15) 0.064(8) Uiso 1 1 d . . . . .
H2A H 0.060817 0.369236 0.321349 0.077 Uiso 1 1 calc R U . . .
H2B H 0.103966 0.296154 0.311742 0.077 Uiso 1 1 calc R U . . .
N3 N 0.211(2) 0.4144(13) 0.3907(13) 0.047(6) Uiso 1 1 d . . . . .
H3A H 0.269112 0.422844 0.412155 0.056 Uiso 1 1 calc R U . . .
H3B H 0.16327 0.447134 0.387404 0.056 Uiso 1 1 calc R U . . .
N15G N 0.265(3) 0.308(2) 0.370(2) 0.104(13) Uiso 1 1 d . . . . .
H15A H 0.323364 0.31679 0.391543 0.125 Uiso 1 1 calc R U . . .
H15B H 0.254383 0.266629 0.351936 0.125 Uiso 1 1 calc R U . . .
C5G C 0.194(3) 0.356(2) 0.365(2) 0.076(11) Uiso 1 1 d . . . . .
C4G C -0.235(4) 0.192(3) 0.137(2) 0.18(3) Uiso 1 1 d D U . . .
N12G N -0.206(8) 0.253(4) 0.113(5) 0.20(4) Uiso 0.5 1 d D U P C 1
H12A H -0.230876 0.267042 0.074946 0.243 Uiso 0.5 1 calc R U P C 1
H12B H -0.162101 0.279502 0.135707 0.243 Uiso 0.5 1 calc R U P C 1
N10G N -0.193(8) 0.173(5) 0.193(4) 0.19(4) Uiso 0.5 1 d D U P C 1
H10A H -0.207984 0.132715 0.209795 0.222 Uiso 0.5 1 calc R U P C 1
H10B H -0.148846 0.201391 0.214079 0.222 Uiso 0.5 1 calc R U P C 1
N11G N -0.300(6) 0.152(4) 0.104(4) 0.15(4) Uiso 0.5 1 d D U P C .
H11A H -0.277998 0.118339 0.080122 0.184 Uiso 0.5 1 calc R U P . .
H11B H -0.365984 0.15912 0.106711 0.184 Uiso 0.5 1 calc R U P . .
N13G N -0.274(6) 0.242(4) 0.171(4) 0.14(3) Uiso 0.5 1 d D U P C 2
H13A H -0.233789 0.270742 0.194098 0.163 Uiso 0.5 1 calc R U P C 2
H13B H -0.340817 0.246389 0.171973 0.163 Uiso 0.5 1 calc R U P C 2
N14G N -0.137(4) 0.184(6) 0.134(6) 0.21(4) Uiso 0.5 1 d D U P C 2
H14A H -0.113926 0.149999 0.110161 0.255 Uiso 0.5 1 calc R U P C 2
H14B H -0.094741 0.211342 0.156285 0.255 Uiso 0.5 1 calc R U P C 2

loop_
_atom_site_aniso_label
_atom_site_aniso_U_11
_atom_site_aniso_U_22
_atom_site_aniso_U_33
_atom_site_aniso_U_23
_atom_site_aniso_U_13
_atom_site_aniso_U_12
W1 0.0449(7) 0.0542(7) 0.0383(7) 0.0021(6) 0.0013(6) -0.0075(6)
W2 0.0371(7) 0.0585(8) 0.0608(10) -0.0117(7) 0.0074(6) 0.0002(6)
W3 0.0465(7) 0.0535(8) 0.0441(8) -0.0172(6) -0.0049(6) -0.0010(6)
W4 0.0502(7) 0.0313(6) 0.0444(8) 0.0023(5) -0.0106(6) -0.0136(5)
W5 0.0326(6) 0.0447(7) 0.0650(9) -0.0017(6) -0.0145(6) -0.0072(5)
W6 0.0456(7) 0.0334(6) 0.0698(10) -0.0067(6) -0.0165(7) 0.0063(5)
W8 0.0305(6) 0.0653(8) 0.0466(8) -0.0072(7) -0.0082(5) -0.0027(6)
W10 0.0458(7) 0.0443(7) 0.0398(7) -0.0036(6) 0.0007(6) 0.0007(5)
W11 0.0556(8) 0.0273(5) 0.0356(7) -0.0007(5) -0.0155(5) -0.0084(5)
W12 0.0519(7) 0.0316(6) 0.0383(7) 0.0050(5) -0.0103(5) -0.0097(5)
P1 0.010(2) 0.012(2) 0.018(3) -0.004(2) -0.005(2) -0.0022(19)
O1T 0.085(18) 0.069(16) 0.057(17) 0.022(13) 0.027(14) -0.010(13)
O2T 0.058(16) 0.086(19) 0.09(2) 0.009(16) 0.020(15) 0.015(14)
O3T 0.067(15) 0.061(14) 0.036(13) -0.018(11) 0.005(11) -0.008(11)
O4T 0.056(13) 0.031(10) 0.068(16) 0.017(10) -0.009(11) -0.019(9)
O5T 0.058(15) 0.059(15) 0.12(2) -0.008(15) -0.020(15) 0.023(12)
O6T 0.067(17) 0.060(15) 0.10(2) 0.001(15) -0.012(15) 0.019(13)
O8T 0.046(12) 0.056(12) 0.032(12) -0.018(10) -0.007(9) 0.005(10)
O9T 0.09(2) 0.11(2) 0.07(2) 0.068(17) -0.038(15) -0.019(16)
O10T 0.049(13) 0.065(14) 0.039(13) -0.039(11) -0.014(10) 0.003(10)
O11T 0.081(16) 0.035(10) 0.035(12) -0.015(9) -0.013(11) -0.026(10)
O12 0.070(15) 0.062(13) 0.019(10) 0.002(9) 0.006(9) -0.048(11)
O12T 0.11(2) 0.022(10) 0.049(15) 0.000(9) -0.014(13) -0.010(11)
O13 0.072(15) 0.033(10) 0.034(12) 0.002(9) -0.003(10) 0.008(9)
O14 0.052(12) 0.031(9) 0.041(12) -0.008(9) -0.025(10) 0.006(8)
O19 0.048(10) 0.017(8) 0.063(12) 0.002(8) -0.035(9) 0.009(7)
O23 0.063(12) 0.045(10) 0.038(11) -0.026(9) -0.013(9) 0.008(9)
O25 0.046(12) 0.051(12) 0.054(14) -0.006(11) 0.008(10) -0.019(10)
O26 0.048(13) 0.035(11) 0.12(2) -0.023(13) 0.005(14) -0.009(10)
O37 0.039(11) 0.028(10) 0.088(18) -0.018(11) -0.008(11) -0.003(8)
O38 0.038(9) 0.035(8) 0.024(9) -0.008(7) -0.025(7) 0.004(7)
O45 0.065(12) 0.045(10) 0.038(11) -0.008(9) 0.007(9) -0.035(9)
O49 0.046(12) 0.037(10) 0.062(15) -0.021(10) -0.005(10) 0.011(9)
O56 0.038(11) 0.050(12) 0.059(15) 0.001(11) -0.026(10) 0.000(9)
O67 0.063(14) 0.037(11) 0.043(13) 0.002(9) -0.010(10) -0.009(10)
O78 0.061(13) 0.039(10) 0.026(11) -0.001(9) -0.008(9) -0.014(9)
O89 0.040(11) 0.074(15) 0.028(11) -0.001(10) -0.020(9) 0.008(10)
O101 0.067(12) 0.024(8) 0.034(10) -0.020(8) 0.000(9) 0.012(8)
O102 0.056(13) 0.045(11) 0.022(10) -0.013(9) -0.007(9) -0.016(9)
O112 0.053(12) 0.024(9) 0.042(12) 0.004(8) -0.019(9) -0.008(8)
O123 0.023(9) 0.047(11) 0.043(12) -0.005(9) -0.008(8) 0.004(8)
O411 0.057(12) 0.023(9) 0.029(11) 0.001(8) -0.017(9) -0.011(8)
O451 0.036(10) 0.023(9) 0.059(14) 0.001(9) -0.012(9) -0.017(8)
O511 0.079(16) 0.030(10) 0.057(15) 0.026(10) -0.035(12) -0.015(10)
O612 0.058(14) 0.029(10) 0.11(2) 0.030(12) -0.021(14) -0.003(10)
O672 0.045(11) 0.029(9) 0.026(10) 0.004(8) -0.006(8) 0.000(8)
O712 0.054(12) 0.021(9) 0.042(12) -0.008(8) 0.006(10) -0.011(8)
O810 0.043(12) 0.058(13) 0.063(16) -0.008(12) 0.000(11) -0.013(10)
O890 0.018(9) 0.044(10) 0.045(12) -0.006(9) -0.011(8) -0.008(7)
O910 0.057(13) 0.033(10) 0.034(12) 0.002(9) 0.007(10) -0.004(9)
Cu7 0.0419(10) 0.0261(8) 0.0490(12) -0.0047(7) -0.0068(8) -0.0082(6)
Cu9 0.0457(11) 0.0286(9) 0.0339(11) -0.0006(7) -0.0082(8) 0.0075(7)
W7 0.0419(10) 0.0261(8) 0.0490(12) -0.0047(7) -0.0068(8) -0.0082(6)
W9 0.0457(11) 0.0286(9) 0.0339(11) -0.0006(7) -0.0082(8) 0.0075(7)
Cu1A 0.217(11) 0.041(4) 0.074(6) 0.001(4) -0.036(6) 0.030(5)

loop_
_atom_type_symbol
_atom_type_description
_atom_type_scat_dispersion_real
_atom_type_scat_dispersion_imag
_atom_type_scat_source
C C 0.0033 0.0016 'International Tables Vol C Tables 4.2.6.8 and 6.1.1.4'
H H 0 0 'International Tables Vol C Tables 4.2.6.8 and 6.1.1.4'
Cu Cu 0.3201 1.2651 'International Tables Vol C Tables 4.2.6.8 and 6.1.1.4'
N N 0.0061 0.0033 'International Tables Vol C Tables 4.2.6.8 and 6.1.1.4'
O O 0.0106 0.006 'International Tables Vol C Tables 4.2.6.8 and 6.1.1.4'
P P 0.1023 0.0942 'International Tables Vol C Tables 4.2.6.8 and 6.1.1.4'
W W -0.849 6.8722 'International Tables Vol C Tables 4.2.6.8 and 6.1.1.4'

loop_
_exptl_crystal_face_index_h
_exptl_crystal_face_index_k
_exptl_crystal_face_index_l
_exptl_crystal_face_perp_dist
3 -25 10 0.1045
-18 5 5 0.0773
7 17 19 0.0476
17 -3 -11 0.1378
-1 18 -22 0.132
-6 -20 -16 0.1511
2 -3 -29 0.0685

loop_
_geom_angle_atom_site_label_1
_geom_angle_atom_site_label_2
_geom_angle_atom_site_label_3
_geom_angle
_geom_angle_site_symmetry_1
_geom_angle_site_symmetry_3
_geom_angle_publ_flag
O1T W1 O12 101.2(11) . . ?
O1T W1 O13 101.9(11) . . ?
O1T W1 O14 102.4(11) . . ?
O1T W1 O19 102.9(11) . . ?
O1T W1 O123 170.5(10) . . ?
O12 W1 O13 87.4(9) . . ?
O12 W1 O14 83.1(8) . . ?
O12 W1 O19 155.4(8) . . ?
O12 W1 O123 71.6(7) . . ?
O13 W1 O14 155.2(8) . . ?
O13 W1 O19 92.6(8) . . ?
O13 W1 O123 72.2(7) . . ?
O14 W1 O123 83.1(7) . . ?
O19 W1 O14 86.7(8) . . ?
O19 W1 O123 85.0(7) . . ?
O2T W2 O12 106.7(11) . . ?
O2T W2 O23 104.0(12) . . ?
O2T W2 O25 99.5(12) . . ?
O2T W2 O26 98.4(12) . . ?
O2T W2 O123 174.6(11) . . ?
O12 W2 O123 70.0(8) . . ?
O23 W2 O12 89.1(8) . . ?
O23 W2 O123 72.0(7) . . ?
O25 W2 O12 87.2(9) . . ?
O25 W2 O23 156.3(9) . . ?
O25 W2 O123 84.8(8) . . ?
O26 W2 O12 154.6(9) . . ?
O26 W2 O23 88.4(10) . . ?
O26 W2 O25 85.0(10) . . ?
O26 W2 O123 85.3(8) . . ?
O3T W3 O13 99.5(10) . . ?
O3T W3 O23 98.5(10) . . ?
O3T W3 O37 102.7(10) . . ?
O3T W3 O38 106.7(9) . . ?
O3T W3 O123 168.4(9) . . ?
O13 W3 O123 72.5(8) . . ?
O23 W3 O13 86.5(9) . . ?
O23 W3 O37 86.9(9) . . ?
O23 W3 O38 154.7(7) . . ?
O23 W3 O123 73.1(7) . . ?
O37 W3 O13 157.6(9) . . ?
O37 W3 O38 88.5(8) . . ?
O37 W3 O123 85.1(8) . . ?
O38 W3 O13 88.4(8) . . ?
O38 W3 O123 81.8(6) . . ?
O4T W4 O14 102.4(10) . . ?
O4T W4 O45 98.5(9) . . ?
O4T W4 O49 102.6(10) . . ?
O4T W4 O411 101.1(9) . . ?
O4T W4 O451 167.6(9) . . ?
O14 W4 O45 87.6(8) . . ?
O14 W4 O411 155.7(7) . . ?
O14 W4 O451 84.6(8) . . ?
O45 W4 O411 82.9(8) . . ?
O45 W4 O451 71.4(7) . . ?
O49 W4 O14 90.6(9) . . ?
O49 W4 O45 158.7(8) . . ?
O49 W4 O411 90.3(9) . . ?
O49 W4 O451 87.3(8) . . ?
O411 W4 O451 71.1(7) . . ?
O5T W5 O25 100.2(12) . . ?
O5T W5 O45 101.8(11) . . ?
O5T W5 O56 101.6(11) . . ?
O5T W5 O451 172.1(10) . . ?
O5T W5 O511 103.3(13) . . ?
O25 W5 O45 89.1(9) . . ?
O25 W5 O451 84.6(8) . . ?
O45 W5 O451 72.0(7) . . ?
O56 W5 O25 87.0(9) . . ?
O56 W5 O45 156.7(9) . . ?
O56 W5 O451 84.8(7) . . ?
O511 W5 O25 156.5(9) . . ?
O511 W5 O45 85.8(8) . . ?
O511 W5 O56 88.7(9) . . ?
O511 W5 O451 72.0(8) . . ?
O6T W6 O26 101.9(12) . . ?
O6T W6 O56 98.4(11) . . ?
O6T W6 O67 103.2(11) . . ?
O6T W6 O612 100.6(12) . . ?
O6T W6 O672 173.1(11) . . ?
O26 W6 O56 86.6(9) . . ?
O26 W6 O672 84.9(8) . . ?
O56 W6 O672 82.9(7) . . ?
O67 W6 O26 91.1(9) . . ?
O67 W6 O56 158.3(9) . . ?
O67 W6 O612 87.4(10) . . ?
O67 W6 O672 75.4(8) . . ?
O612 W6 O26 157.1(9) . . ?
O612 W6 O56 86.3(10) . . ?
O612 W6 O672 72.6(7) . . ?
O8T W8 O38 103.7(8) . . ?
O8T W8 O78 100.8(9) . . ?
O8T W8 O89 99.4(9) . . ?
O8T W8 O810 99.8(9) . . ?
O8T W8 O890 172.2(8) . . ?
O38 W8 O78 87.6(8) . . ?
O38 W8 O89 88.4(8) . . ?
O38 W8 O810 156.5(8) . . ?
O38 W8 O890 82.8(7) . . ?
O78 W8 O89 159.8(8) . . ?
O78 W8 O890 83.7(7) . . ?
O89 W8 O890 76.2(7) . . ?
O810 W8 O78 88.8(9) . . ?
O810 W8 O89 87.0(9) . . ?
O810 W8 O890 73.8(8) . . ?
O10T W10 O101 104.3(8) . . ?
O10T W10 O102 102.5(10) . . ?
O10T W10 O810 101.1(9) . . ?
O10T W10 O890 172.8(8) . . ?
O10T W10 O910 100.8(10) . . ?
O101 W10 O102 83.5(8) . . ?
O101 W10 O810 154.4(8) . . ?
O101 W10 O890 82.2(7) . . ?
O102 W10 O890 81.0(7) . . ?
O810 W10 O102 87.3(9) . . ?
O810 W10 O890 72.7(8) . . ?
O910 W10 O101 88.5(9) . . ?
O910 W10 O102 156.5(8) . . ?
O910 W10 O810 90.5(10) . . ?
O910 W10 O890 76.1(8) . . ?
O11T W11 O101 105.5(10) . . ?
O11T W11 O112 103.1(9) . . ?
O11T W11 O411 99.7(8) . . ?
O11T W11 O451 168.3(8) . . ?
O11T W11 O511 100.5(10) . . ?
O101 W11 O411 89.5(8) . . ?
O101 W11 O451 83.2(7) . . ?
O101 W11 O511 153.8(9) . . ?
O112 W11 O101 89.3(8) . . ?
O112 W11 O411 156.7(8) . . ?
O112 W11 O451 84.6(7) . . ?
O112 W11 O511 87.5(8) . . ?
O411 W11 O451 72.1(7) . . ?
O411 W11 O511 83.4(8) . . ?
O511 W11 O451 70.6(8) . . ?
O12T W12 O102 101.7(11) . . ?
O12T W12 O112 101.9(9) . . ?
O12T W12 O612 101.3(12) . . ?
O12T W12 O672 171.6(8) . . ?
O12T W12 O712 101.2(9) . . ?
O102 W12 O112 86.4(8) . . ?
O102 W12 O612 156.8(9) . . ?
O102 W12 O672 85.4(7) . . ?
O112 W12 O672 82.9(7) . . ?
O612 W12 O112 85.7(9) . . ?
O612 W12 O672 72.0(9) . . ?
O712 W12 O102 92.6(8) . . ?
O712 W12 O112 156.7(8) . . ?
O712 W12 O612 86.2(10) . . ?
O712 W12 O672 73.8(7) . . ?
O123 P1 O451 109.9(11) . . ?
O123 P1 O672 110.1(10) . . ?
O672 P1 O451 108.1(10) . . ?
O890 P1 O123 110.2(11) . . ?
O890 P1 O451 109.2(10) . . ?
O890 P1 O672 109.3(10) . . ?
Cu9 O9T Cu7 173.9(17) . 2_645 ?
W1 O12 W2 128.2(9) . . ?
W1 O13 W3 125.5(11) . . ?
W4 O14 W1 146.8(12) . . ?
Cu9 O19 W1 152.2(11) . . ?
W9 O19 W1 152.2(11) . . ?
W3 O23 W2 125.3(10) . . ?
W5 O25 W2 150.8(11) . . ?
W2 O26 W6 150.3(12) . . ?
Cu7 O37 W3 146.9(11) . . ?
W7 O37 W3 146.9(11) . . ?
W8 O38 W3 151.3(10) . . ?
W5 O45 W4 125.8(10) . . ?
W4 O49 Cu9 146.5(11) . . ?
W4 O49 W9 146.5(11) . . ?
W5 O56 W6 148.6(12) . . ?
W6 O67 Cu7 122.5(10) . . ?
W6 O67 W7 122.5(10) . . ?
W8 O78 Cu7 147.9(12) . . ?
W8 O78 W7 147.9(12) . . ?
W8 O89 Cu9 122.3(10) . . ?
W8 O89 W9 122.3(10) . . ?
W11 O101 W10 152.8(9) . . ?
W12 O102 W10 153.0(11) . . ?
W11 O112 W12 146.9(11) . . ?
W2 O123 W1 89.8(7) . . ?
W2 O123 W3 89.5(6) . . ?
W3 O123 W1 89.8(6) . . ?
P1 O123 W1 125.3(10) . . ?
P1 O123 W2 125.5(10) . . ?
P1 O123 W3 125.5(10) . . ?
W11 O411 W4 125.5(9) . . ?
W5 O451 W4 90.8(6) . . ?
W5 O451 W11 89.9(6) . . ?
W11 O451 W4 91.2(6) . . ?
P1 O451 W4 124.5(11) . . ?
P1 O451 W5 125.0(11) . . ?
P1 O451 W11 125.0(11) . . ?
W5 O511 W11 127.5(11) . . ?
W12 O612 W6 124.4(12) . . ?
W6 O672 W12 90.6(6) . . ?
W6 O672 Cu7 88.8(6) . . ?
W6 O672 W7 88.8(6) . . ?
W12 O672 Cu7 89.4(6) . . ?
W12 O672 W7 89.4(6) . . ?
P1 O672 W6 128.2(10) . . ?
P1 O672 W12 125.9(10) . . ?
P1 O672 Cu7 122.3(10) . . ?
P1 O672 W7 122.3(10) . . ?
W12 O712 Cu7 124.6(9) . . ?
W12 O712 W7 124.6(9) . . ?
W8 O810 W10 124.4(11) . . ?
W8 O890 W10 88.7(6) . . ?
W8 O890 W9 87.4(6) . . ?
W10 O890 W9 86.3(6) . . ?
P1 O890 W8 126.8(10) . . ?
P1 O890 W10 129.7(11) . . ?
P1 O890 W9 124.4(10) . . ?
W10 O910 Cu9 124.1(10) . . ?
W10 O910 W9 124.1(10) . . ?
O9T Cu7 O672 162.8(9) 2_655 . ?
O37 Cu7 O9T 105.9(10) . 2_655 ?
O37 Cu7 O67 91.3(9) . . ?
O37 Cu7 O78 89.3(8) . . ?
O37 Cu7 O672 87.3(7) . . ?
O37 Cu7 O712 159.5(7) . . ?
O67 Cu7 O9T 95.0(10) . 2_655 ?
O67 Cu7 O672 73.3(7) . . ?
O67 Cu7 O712 83.4(9) . . ?
O78 Cu7 O9T 104.7(10) . 2_655 ?
O78 Cu7 O67 159.3(8) . . ?
O78 Cu7 O672 86.2(7) . . ?
O78 Cu7 O712 88.8(8) . . ?
O712 Cu7 O9T 94.4(10) . 2_655 ?
O712 Cu7 O672 72.2(7) . . ?
O9T Cu9 O49 95.1(10) . . ?
O19 Cu9 O9T 105.6(10) . . ?
O19 Cu9 O49 84.8(8) . . ?
O19 Cu9 O89 92.4(8) . . ?
O19 Cu9 O910 159.4(8) . . ?
O89 Cu9 O9T 104.5(10) . . ?
O89 Cu9 O49 160.3(8) . . ?
O89 Cu9 O910 87.6(9) . . ?
O910 Cu9 O9T 94.3(11) . . ?
O910 Cu9 O49 88.3(9) . . ?
O9T W7 O672 162.8(9) 2_655 . ?
O37 W7 O9T 105.9(10) . 2_655 ?
O37 W7 O67 91.3(9) . . ?
O37 W7 O78 89.3(8) . . ?
O37 W7 O672 87.3(7) . . ?
O37 W7 O712 159.5(7) . . ?
O67 W7 O9T 95.0(10) . 2_655 ?
O67 W7 O672 73.3(7) . . ?
O67 W7 O712 83.4(9) . . ?
O78 W7 O9T 104.7(10) . 2_655 ?
O78 W7 O67 159.3(8) . . ?
O78 W7 O672 86.2(7) . . ?
O78 W7 O712 88.8(8) . . ?
O712 W7 O9T 94.4(10) . 2_655 ?
O712 W7 O672 72.2(7) . . ?
O9T W9 O49 95.1(10) . . ?
O9T W9 O890 167.5(10) . . ?
O19 W9 O9T 105.6(10) . . ?
O19 W9 O49 84.8(8) . . ?
O19 W9 O89 92.4(8) . . ?
O19 W9 O890 86.9(7) . . ?
O19 W9 O910 159.4(8) . . ?
O49 W9 O890 86.2(7) . . ?
O89 W9 O9T 104.5(10) . . ?
O89 W9 O49 160.3(8) . . ?
O89 W9 O890 74.1(7) . . ?
O89 W9 O910 87.6(9) . . ?
O910 W9 O9T 94.3(11) . . ?
O910 W9 O49 88.3(9) . . ?
O910 W9 O890 73.3(7) . . ?
O8 Cu1A O8 180 3_556 . ?
N1 Cu1A O8 82.0(15) 3_556 3_556 ?
N1 Cu1A O8 98.0(15) . 3_556 ?
N1 Cu1A O8 82.0(15) . . ?
N1 Cu1A O8 98.0(15) 3_556 . ?
N1 Cu1A N1 180 . 3_556 ?
C7 O8 Cu1A 114(3) . . ?
C2 N1 Cu1A 133(3) . . ?
C6 N1 Cu1A 118(3) . . ?
C6 N1 C2 109(4) . . ?
N1 C2 H2 117.5 . . ?
N1 C2 C3 125(4) . . ?
C3 C2 H2 117.5 . . ?
C2 C3 H3 124.5 . . ?
C4 C3 C2 111(5) . . ?
C4 C3 H3 124.5 . . ?
C3 C4 H4 118.3 . . ?
C3 C4 C5 123(6) . . ?
C5 C4 H4 118.3 . . ?
C4 C5 H5 116.2 . . ?
C6 C5 C4 128(6) . . ?
C6 C5 H5 116.2 . . ?
N1 C6 C7 102(4) . . ?
C5 C6 N1 123(5) . . ?
C5 C6 C7 134(5) . . ?
O8 C7 O9 127(4) . . ?
O8 C7 C6 123(4) . . ?
O9 C7 C6 109(3) . . ?
H1GA N1G H1GB 120 . . ?
C1G N1G H1GA 120 . . ?
C1G N1G H1GB 120 . . ?
H2GA N2G H2GB 120 . . ?
C1G N2G H2GA 120 . . ?
C1G N2G H2GB 120 . . ?
H3GA N3G H3GB 120 . . ?
C1G N3G H3GA 120 . . ?
C1G N3G H3GB 120 . . ?
N1G C1G N2G 119(5) . . ?
N1G C1G N3G 123(5) . . ?
N3G C1G N2G 118(4) . . ?
H4GA N4G H4GB 120 . . ?
C2G N4G H4GA 120 . . ?
C2G N4G H4GB 120 . . ?
H5GA N5G H5GB 120 . . ?
C2G N5G H5GA 120 . . ?
C2G N5G H5GB 120 . . ?
H6GA N6G H6GB 120 . . ?
C2G N6G H6GA 120 . . ?
C2G N6G H6GB 120 . . ?
N5G C2G N4G 119(4) . . ?
N5G C2G N6G 120(4) . . ?
N6G C2G N4G 121(4) . . ?
H7GA N7G H7GB 120 . . ?
C3G N7G H7GA 120 . . ?
C3G N7G H7GB 120 . . ?
H8GA N8G H8GB 120 . . ?
C3G N8G H8GA 120 . . ?
C3G N8G H8GB 120 . . ?
H9GA N9G H9GB 120 . . ?
C3G N9G H9GA 120 . . ?
C3G N9G H9GB 120 . . ?
N7G C3G N8G 113(4) . . ?
N9G C3G N7G 125(4) . . ?
N9G C3G N8G 121(4) . . ?
H2A N2 H2B 120 . . ?
C5G N2 H2A 120 . . ?
C5G N2 H2B 120 . . ?
H3A N3 H3B 120 . . ?
C5G N3 H3A 120 . . ?
C5G N3 H3B 120 . . ?
H15A N15G H15B 120 . . ?
C5G N15G H15A 120 . . ?
C5G N15G H15B 120 . . ?
N3 C5G N2 125(4) . . ?
N3 C5G N15G 119(4) . . ?
N15G C5G N2 116(4) . . ?
N10G C4G N12G 117(3) . . ?
N11G C4G N12G 121(3) . . ?
N11G C4G N10G 122(3) . . ?
N11G C4G N13G 116(3) . . ?
N14G C4G N11G 121(3) . . ?
N14G C4G N13G 123(3) . . ?
C4G N12G H12A 120 . . ?
C4G N12G H12B 120 . . ?
H12A N12G H12B 120 . . ?
C4G N10G H10A 120 . . ?
C4G N10G H10B 120 . . ?
H10A N10G H10B 120 . . ?
C4G N11G H11A 120 . . ?
C4G N11G H11B 120 . . ?
H11A N11G H11B 120 . . ?
C4G N13G H13A 120 . . ?
C4G N13G H13B 120 . . ?
H13A N13G H13B 120 . . ?
C4G N14G H14A 120 . . ?
C4G N14G H14B 120 . . ?
H14A N14G H14B 120 . . ?

loop_
_geom_bond_atom_site_label_1
_geom_bond_atom_site_label_2
_geom_bond_distance
_geom_bond_site_symmetry_2
_geom_bond_publ_flag
W1 O1T 1.70(2) . ?
W1 O12 1.81(3) . ?
W1 O13 1.91(2) . ?
W1 O14 1.917(18) . ?
W1 O19 1.91(2) . ?
W1 O123 2.46(2) . ?
W2 O2T 1.69(2) . ?
W2 O12 2.01(2) . ?
W2 O23 1.95(2) . ?
W2 O25 1.92(2) . ?
W2 O26 1.91(3) . ?
W2 O123 2.406(18) . ?
W3 O3T 1.70(2) . ?
W3 O13 1.963(19) . ?
W3 O23 1.87(2) . ?
W3 O37 1.89(2) . ?
W3 O38 1.918(18) . ?
W3 O123 2.414(18) . ?
W4 O4T 1.711(17) . ?
W4 O14 1.89(2) . ?
W4 O45 1.93(2) . ?
W4 O49 1.81(2) . ?
W4 O411 1.966(19) . ?
W4 O451 2.423(16) . ?
W5 O5T 1.67(2) . ?
W5 O25 1.91(2) . ?
W5 O45 1.93(2) . ?
W5 O56 1.91(2) . ?
W5 O451 2.401(19) . ?
W5 O511 1.86(3) . ?
W6 O6T 1.75(2) . ?
W6 O26 1.93(3) . ?
W6 O56 1.94(2) . ?
W6 O67 1.87(2) . ?
W6 O612 1.92(3) . ?
W6 O672 2.378(18) . ?
W8 O8T 1.71(2) . ?
W8 O38 1.846(19) . ?
W8 O78 1.89(2) . ?
W8 O89 1.90(2) . ?
W8 O810 1.89(2) . ?
W8 O890 2.411(16) . ?
W10 O10T 1.73(2) . ?
W10 O101 1.91(2) . ?
W10 O102 1.95(2) . ?
W10 O810 1.93(2) . ?
W10 O890 2.423(19) . ?
W10 O910 1.833(19) . ?
W11 O11T 1.719(19) . ?
W11 O101 1.88(2) . ?
W11 O112 1.869(17) . ?
W11 O411 1.919(17) . ?
W11 O451 2.41(2) . ?
W11 O511 1.93(3) . ?
W12 O12T 1.64(2) . ?
W12 O102 1.88(2) . ?
W12 O112 1.976(17) . ?
W12 O612 1.92(2) . ?
W12 O672 2.406(18) . ?
W12 O712 1.868(18) . ?
P1 O123 1.53(2) . ?
P1 O451 1.564(17) . ?
P1 O672 1.537(17) . ?
P1 O890 1.493(18) . ?
O9T Cu7 1.98(3) 2_645 ?
O9T Cu9 1.97(3) . ?
O9T W9 1.97(3) . ?
O19 Cu9 1.84(2) . ?
O19 W9 1.84(2) . ?
O37 Cu7 1.87(3) . ?
O37 W7 1.87(3) . ?
O49 Cu9 1.99(2) . ?
O49 W9 1.99(2) . ?
O67 Cu7 1.95(2) . ?
O67 W7 1.95(2) . ?
O78 Cu7 1.90(2) . ?
O78 W7 1.90(2) . ?
O89 Cu9 1.95(2) . ?
O89 W9 1.95(2) . ?
O672 Cu7 2.415(17) . ?
O672 W7 2.415(17) . ?
O712 Cu7 1.96(2) . ?
O712 W7 1.96(2) . ?
O890 W9 2.462(19) . ?
O910 Cu9 1.949(19) . ?
O910 W9 1.949(19) . ?
Cu1A O8 1.91(3) . ?
Cu1A O8 1.91(3) 3_556 ?
Cu1A N1 1.88(4) 3_556 ?
Cu1A N1 1.88(4) . ?
O8 C7 1.13(4) . ?
O9 C7 1.28(4) . ?
N1 C2 1.49(6) . ?
N1 C6 1.36(5) . ?
C2 H2 0.95 . ?
C2 C3 1.50(7) . ?
C3 H3 0.95 . ?
C3 C4 1.27(7) . ?
C4 H4 0.95 . ?
C4 C5 1.32(7) . ?
C5 H5 0.95 . ?
C5 C6 1.25(6) . ?
C6 C7 1.55(6) . ?
N1G H1GA 0.88 . ?
N1G H1GB 0.88 . ?
N1G C1G 1.29(6) . ?
N2G H2GA 0.88 . ?
N2G H2GB 0.88 . ?
N2G C1G 1.34(5) . ?
N3G H3GA 0.88 . ?
N3G H3GB 0.88 . ?
N3G C1G 1.30(5) . ?
N4G H4GA 0.88 . ?
N4G H4GB 0.88 . ?
N4G C2G 1.31(4) . ?
N5G H5GA 0.88 . ?
N5G H5GB 0.88 . ?
N5G C2G 1.26(4) . ?
N6G H6GA 0.88 . ?
N6G H6GB 0.88 . ?
N6G C2G 1.31(5) . ?
N7G H7GA 0.88 . ?
N7G H7GB 0.88 . ?
N7G C3G 1.31(5) . ?
N8G H8GA 0.88 . ?
N8G H8GB 0.88 . ?
N8G C3G 1.36(6) . ?
N9G H9GA 0.88 . ?
N9G H9GB 0.88 . ?
N9G C3G 1.30(5) . ?
N2 H2A 0.88 . ?
N2 H2B 0.88 . ?
N2 C5G 1.34(5) . ?
N3 H3A 0.88 . ?
N3 H3B 0.88 . ?
N3 C5G 1.25(5) . ?
N15G H15A 0.88 . ?
N15G H15B 0.88 . ?
N15G C5G 1.30(5) . ?
C4G N12G 1.321(14) . ?
C4G N10G 1.316(14) . ?
C4G N11G 1.304(13) . ?
C4G N13G 1.312(19) . ?
C4G N14G 1.296(19) . ?
N12G H12A 0.88 . ?
N12G H12B 0.88 . ?
N10G H10A 0.88 . ?
N10G H10B 0.88 . ?
N11G H11A 0.88 . ?
N11G H11B 0.88 . ?
N13G H13A 0.88 . ?
N13G H13B 0.88 . ?
N14G H14A 0.88 . ?
N14G H14B 0.88 . ?

loop_
_geom_torsion_atom_site_label_1
_geom_torsion_atom_site_label_2
_geom_torsion_atom_site_label_3
_geom_torsion_atom_site_label_4
_geom_torsion
_geom_torsion_site_symmetry_1
_geom_torsion_site_symmetry_2
_geom_torsion_site_symmetry_3
_geom_torsion_site_symmetry_4
_geom_torsion_publ_flag
W1 O19 Cu9 O9T -134(2) . . . . ?
W1 O19 Cu9 O49 -41(2) . . . . ?
W1 O19 Cu9 O89 120(2) . . . . ?
W1 O19 Cu9 O910 30(4) . . . . ?
W1 O19 W9 O9T -134(2) . . . . ?
W1 O19 W9 O49 -41(2) . . . . ?
W1 O19 W9 O89 120(2) . . . . ?
W1 O19 W9 O890 46(2) . . . . ?
W1 O19 W9 O910 30(4) . . . . ?
W3 O37 Cu7 O9T -135(2) . . . 2_655 ?
W3 O37 Cu7 O67 129(2) . . . . ?
W3 O37 Cu7 O78 -30(2) . . . . ?
W3 O37 Cu7 O672 56(2) . . . . ?
W3 O37 Cu7 O712 54(4) . . . . ?
W3 O37 W7 O9T -135(2) . . . 2_655 ?
W3 O37 W7 O67 129(2) . . . . ?
W3 O37 W7 O78 -30(2) . . . . ?
W3 O37 W7 O672 56(2) . . . . ?
W3 O37 W7 O712 54(4) . . . . ?
O1T W1 O12 W2 167.3(14) . . . . ?
O3T W3 O23 W2 -168.4(15) . . . . ?
O3T W3 O37 Cu7 134(2) . . . . ?
O3T W3 O37 W7 134(2) . . . . ?
O4T W4 O14 W1 126.3(19) . . . . ?
O4T W4 O49 Cu9 -136(2) . . . . ?
O4T W4 O49 W9 -136(2) . . . . ?
O5T W5 O511 W11 -173.6(13) . . . . ?
O6T W6 O67 Cu7 -174.8(14) . . . . ?
O6T W6 O67 W7 -174.8(14) . . . . ?
O8T W8 O38 W3 122(2) . . . . ?
O8T W8 O78 Cu7 -132(2) . . . . ?
O8T W8 O78 W7 -132(2) . . . . ?
O8T W8 O89 Cu9 -173.0(12) . . . . ?
O8T W8 O89 W9 -173.0(12) . . . . ?
O8T W8 O810 W10 169.1(14) . . . . ?
O10T W10 O910 Cu9 168.3(12) . . . . ?
O10T W10 O910 W9 168.3(12) . . . . ?
O11T W11 O101 W10 129(3) . . . . ?
O11T W11 O112 W12 -129(2) . . . . ?
O12T W12 O102 W10 -134(2) . . . . ?
O12T W12 O712 Cu7 175.0(13) . . . . ?
O12T W12 O712 W7 175.0(13) . . . . ?
O13 W1 O12 W2 65.7(13) . . . . ?
O13 W3 O23 W2 -69.3(14) . . . . ?
O13 W3 O37 Cu7 -55(3) . . . . ?
O13 W3 O37 W7 -55(3) . . . . ?
O14 W1 O12 W2 -91.3(13) . . . . ?
O14 W4 O49 Cu9 -34(2) . . . . ?
O14 W4 O49 W9 -34(2) . . . . ?
O19 W1 O12 W2 -25(3) . . . . ?
O23 W3 O37 Cu7 -128(2) . . . . ?
O23 W3 O37 W7 -128(2) . . . . ?
O25 W5 O511 W11 5(3) . . . . ?
O26 W6 O67 Cu7 82.7(13) . . . . ?
O26 W6 O67 W7 82.7(13) . . . . ?
O37 W3 O23 W2 89.2(15) . . . . ?
O38 W3 O23 W2 9(3) . . . . ?
O38 W3 O37 Cu7 27(2) . . . . ?
O38 W3 O37 W7 27(2) . . . . ?
O38 W8 O78 Cu7 -28(2) . . . . ?
O38 W8 O78 W7 -28(2) . . . . ?
O38 W8 O89 Cu9 83.4(12) . . . . ?
O38 W8 O89 W9 83.4(12) . . . . ?
O38 W8 O810 W10 -9(3) . . . . ?
O45 W4 O14 W1 -135.6(19) . . . . ?
O45 W4 O49 Cu9 51(4) . . . . ?
O45 W4 O49 W9 51(4) . . . . ?
O45 W5 O511 W11 -72.5(13) . . . . ?
O49 W4 O14 W1 23(2) . . . . ?
O56 W5 O511 W11 84.8(12) . . . . ?
O56 W6 O67 Cu7 -1(3) . . . . ?
O56 W6 O67 W7 -1(3) . . . . ?
O78 W8 O38 W3 22(2) . . . . ?
O78 W8 O89 Cu9 5(3) . . . . ?
O78 W8 O89 W9 5(3) . . . . ?
O78 W8 O810 W10 -90.1(14) . . . . ?
O89 W8 O38 W3 -139(2) . . . . ?
O89 W8 O78 Cu7 50(4) . . . . ?
O89 W8 O78 W7 50(4) . . . . ?
O89 W8 O810 W10 70.1(14) . . . . ?
O101 W10 O910 Cu9 -87.4(13) . . . . ?
O101 W10 O910 W9 -87.4(13) . . . . ?
O101 W11 O112 W12 -23(2) . . . . ?
O102 W10 O910 Cu9 -18(3) . . . . ?
O102 W10 O910 W9 -18(3) . . . . ?
O102 W12 O712 Cu7 -82.6(13) . . . . ?
O102 W12 O712 W7 -82.6(13) . . . . ?
O112 W11 O101 W10 25(3) . . . . ?
O112 W12 O102 W10 -33(2) . . . . ?
O112 W12 O712 Cu7 4(3) . . . . ?
O112 W12 O712 W7 4(3) . . . . ?
O123 W1 O12 W2 -6.4(11) . . . . ?
O123 W3 O23 W2 3.4(12) . . . . ?
O123 W3 O37 Cu7 -55(2) . . . . ?
O123 W3 O37 W7 -55(2) . . . . ?
O123 P1 O451 W4 -58.9(15) . . . . ?
O123 P1 O451 W5 61.2(15) . . . . ?
O123 P1 O451 W11 -179.7(11) . . . . ?
O123 P1 O672 W6 -57.7(15) . . . . ?
O123 P1 O672 W12 176.3(10) . . . . ?
O123 P1 O672 Cu7 60.1(14) . . . . ?
O123 P1 O672 W7 60.1(14) . . . . ?
O123 P1 O890 W8 -57.2(16) . . . . ?
O123 P1 O890 W10 177.1(11) . . . . ?
O123 P1 O890 W9 59.3(14) . . . . ?
O411 W4 O14 W1 -69(3) . . . . ?
O411 W4 O49 Cu9 122(2) . . . . ?
O411 W4 O49 W9 122(2) . . . . ?
O411 W11 O101 W10 -131(3) . . . . ?
O411 W11 O112 W12 64(3) . . . . ?
O451 W4 O14 W1 -64.0(19) . . . . ?
O451 W4 O49 Cu9 51(2) . . . . ?
O451 W4 O49 W9 51(2) . . . . ?
O451 W5 O511 W11 -0.1(10) . . . . ?
O451 W11 O101 W10 -59(3) . . . . ?
O451 W11 O112 W12 60(2) . . . . ?
O451 P1 O123 W1 59.6(14) . . . . ?
O451 P1 O123 W2 -60.5(15) . . . . ?
O451 P1 O123 W3 179.6(11) . . . . ?
O451 P1 O672 W6 62.4(15) . . . . ?
O451 P1 O672 W12 -63.6(14) . . . . ?
O451 P1 O672 Cu7 -179.9(11) . . . . ?
O451 P1 O672 W7 -179.9(11) . . . . ?
O451 P1 O890 W8 -178.0(12) . . . . ?
O451 P1 O890 W10 56.2(15) . . . . ?
O451 P1 O890 W9 -61.6(15) . . . . ?
O511 W11 O101 W10 -57(4) . . . . ?
O511 W11 O112 W12 131(2) . . . . ?
O612 W6 O67 Cu7 -74.5(13) . . . . ?
O612 W6 O67 W7 -74.5(13) . . . . ?
O612 W12 O102 W10 38(4) . . . . ?
O612 W12 O712 Cu7 74.2(13) . . . . ?
O612 W12 O712 W7 74.2(13) . . . . ?
O672 W6 O67 Cu7 -1.7(11) . . . . ?
O672 W6 O67 W7 -1.7(11) . . . . ?
O672 W12 O102 W10 51(2) . . . . ?
O672 W12 O712 Cu7 1.9(10) . . . . ?
O672 W12 O712 W7 1.9(10) . . . . ?
O672 P1 O123 W1 178.6(10) . . . . ?
O672 P1 O123 W2 58.4(14) . . . . ?
O672 P1 O123 W3 -61.4(14) . . . . ?
O672 P1 O451 W4 -179.1(11) . . . . ?
O672 P1 O451 W5 -59.0(15) . . . . ?
O672 P1 O451 W11 60.1(14) . . . . ?
O672 P1 O890 W8 64.0(15) . . . . ?
O672 P1 O890 W10 -61.8(14) . . . . ?
O672 P1 O890 W9 -179.6(10) . . . . ?
O712 W12 O102 W10 124(2) . . . . ?
O810 W8 O38 W3 -60(3) . . . . ?
O810 W8 O78 Cu7 128(2) . . . . ?
O810 W8 O78 W7 128(2) . . . . ?
O810 W8 O89 Cu9 -73.6(13) . . . . ?
O810 W8 O89 W9 -73.6(13) . . . . ?
O810 W10 O910 Cu9 67.0(13) . . . . ?
O810 W10 O910 W9 67.0(13) . . . . ?
O890 W8 O38 W3 -62(2) . . . . ?
O890 W8 O78 Cu7 55(2) . . . . ?
O890 W8 O78 W7 55(2) . . . . ?
O890 W8 O89 Cu9 0.4(11) . . . . ?
O890 W8 O89 W9 0.4(11) . . . . ?
O890 W8 O810 W10 -6.4(12) . . . . ?
O890 W10 O910 Cu9 -5.1(11) . . . . ?
O890 W10 O910 W9 -5.1(11) . . . . ?
O890 P1 O123 W1 -60.8(14) . . . . ?
O890 P1 O123 W2 179.1(11) . . . . ?
O890 P1 O123 W3 59.2(14) . . . . ?
O890 P1 O451 W4 62.1(16) . . . . ?
O890 P1 O451 W5 -177.8(12) . . . . ?
O890 P1 O451 W11 -58.7(15) . . . . ?
O890 P1 O672 W6 -178.9(11) . . . . ?
O890 P1 O672 W12 55.1(14) . . . . ?
O890 P1 O672 Cu7 -61.1(14) . . . . ?
O890 P1 O672 W7 -61.1(14) . . . . ?
Cu1A O8 C7 O9 171(3) . . . . ?
Cu1A O8 C7 C6 -5(6) . . . . ?
Cu1A N1 C2 C3 -176(4) . . . . ?
Cu1A N1 C6 C5 179(4) . . . . ?
Cu1A N1 C6 C7 -1(4) . . . . ?
O8 Cu1A N1 C2 174(4) . . . . ?
O8 Cu1A N1 C2 -6(4) 3_556 . . . ?
O8 Cu1A N1 C6 179(3) 3_556 . . . ?
O8 Cu1A N1 C6 -1(3) . . . . ?
N1 C2 C3 C4 3(7) . . . . ?
N1 C6 C7 O8 4(6) . . . . ?
N1 C6 C7 O9 -172(4) . . . . ?
C2 N1 C6 C5 3(7) . . . . ?
C2 N1 C6 C7 -177(3) . . . . ?
C2 C3 C4 C5 -7(8) . . . . ?
C3 C4 C5 C6 11(10) . . . . ?
C4 C5 C6 N1 -8(9) . . . . ?
C4 C5 C6 C7 172(5) . . . . ?
C5 C6 C7 O8 -176(6) . . . . ?
C5 C6 C7 O9 8(8) . . . . ?
C6 N1 C2 C3 -1(6) . . . . ?
